data_7041647
loop_
_publ_author_name
'Jha, Vikesh Kumar'
'Mani, Ganesan'
'Davuluri, Yogeswara Rao'
'Anoop, Anakuthil'

_publ_section_title
;
 The pyrrole ring \h(2)-hapticity bridged binuclear tricarbonyl Mo(0) and
 W(0) complexes: catalysis of regioselective hydroamination reactions and
 DFT calculations.
;
_journal_issue 6
_journal_name_full 'Dalton transactions (Cambridge, England : 2003)'
_journal_page_first 1840
_journal_page_last 1847
_journal_paper_doi 10.1039/c6dt04458a
_journal_volume 46
_journal_year 2017
_chemical_formula_sum 'C40 H49 N9 O7.5 W2'
_chemical_formula_weight 1143.58
_space_group_crystal_system monoclinic
_space_group_IT_number 15
_space_group_name_Hall '-C 2yc'
_space_group_name_H-M_alt 'C 1 2/c 1'
_symmetry_space_group_name_Hall '-C 2yc'
_symmetry_space_group_name_H-M 'C 1 2/c 1'
_atom_sites_solution_hydrogens mixed
_audit_creation_method SHELXL-2014/7
_audit_update_record
;
2017-01-02 deposited with the CCDC.
2017-01-10 downloaded from the CCDC.
;
_cell_angle_alpha 90
_cell_angle_beta 99.005(2)
_cell_angle_gamma 90
_cell_formula_units_Z 4
_cell_length_a 14.4325(9)
_cell_length_b 14.7737(9)
_cell_length_c 20.2936(13)
_cell_measurement_reflns_used 25049
_cell_measurement_temperature 100(2)
_cell_measurement_theta_max 24.999
_cell_measurement_theta_min 1.985
_cell_volume 4273.7(5)
_computing_data_collection 'SMART APEX'
_computing_molecular_graphics ortep
_computing_publication_material WinGx
_computing_structure_refinement 'SHELXL-2014/7 (Sheldrick, 2014)'
_computing_structure_solution sir92
_diffrn_ambient_temperature 100(2)
_diffrn_measured_fraction_theta_full 0.999
_diffrn_measured_fraction_theta_max 0.999
_diffrn_measurement_device_type 'Brucker CCD APEX 2'
_diffrn_measurement_method hemisphere
_diffrn_radiation_type MoK\a
_diffrn_radiation_wavelength 0.71073
_diffrn_reflns_av_R_equivalents 0.0310
_diffrn_reflns_av_unetI/netI 0.0191
_diffrn_reflns_Laue_measured_fraction_full 0.999
_diffrn_reflns_Laue_measured_fraction_max 0.999
_diffrn_reflns_limit_h_max 16
_diffrn_reflns_limit_h_min -17
_diffrn_reflns_limit_k_max 17
_diffrn_reflns_limit_k_min -17
_diffrn_reflns_limit_l_max 24
_diffrn_reflns_limit_l_min -21
_diffrn_reflns_number 25049
_diffrn_reflns_point_group_measured_fraction_full 0.999
_diffrn_reflns_point_group_measured_fraction_max 0.999
_diffrn_reflns_theta_full 24.999
_diffrn_reflns_theta_max 24.999
_diffrn_reflns_theta_min 1.985
_diffrn_source 'fine-focus sealed tube'
_exptl_absorpt_coefficient_mu 5.439
_exptl_absorpt_correction_type multi-scan
_exptl_absorpt_process_details sadabs
_exptl_crystal_colour Yellow
_exptl_crystal_density_diffrn 1.777
_exptl_crystal_description Prism
_exptl_crystal_F_000 2240
_exptl_crystal_size_max 0.188
_exptl_crystal_size_mid 0.177
_exptl_crystal_size_min 0.114
_exptl_transmission_factor_max 1.00
_exptl_transmission_factor_min 0.63
_platon_squeeze_details
;
The SQUEEZE/PLATON procedure yielded total void volume and electron 
count of 620\%A^3^ and 58 e, respectively. For Z = 4 this gives
14.5 electrons per formula. This number equals about one half of THF molecule
per fromula or 1.45 THF molecules per unit cell.
The fraction of solvent has been treated as a diffuse contribution 
to the overall scattering without specific atom positions.

 Reflections were merged by SHELXL according to the crystal
 class for the calculation of statistics and refinement.
 
 Structure factors included contributions from the .fab file.
 
 _reflns_Friedel_fraction is defined as the number of unique
 Friedel pairs measured divided by the number that would be
 possible theoretically, ignoring centric projections and
 systematic absences.
;
_refine_diff_density_max 1.091
_refine_diff_density_min -1.054
_refine_diff_density_rms 0.102
_refine_ls_extinction_method none
_refine_ls_goodness_of_fit_ref 1.094
_refine_ls_hydrogen_treatment mixed
_refine_ls_matrix_type full
_refine_ls_number_parameters 259
_refine_ls_number_reflns 3773
_refine_ls_number_restraints 0
_refine_ls_restrained_S_all 1.094
_refine_ls_R_factor_all 0.0229
_refine_ls_R_factor_gt 0.0209
_refine_ls_shift/su_max 0.001
_refine_ls_shift/su_mean 0.000
_refine_ls_structure_factor_coef Fsqd
_refine_ls_weighting_details 'w=1/[\s^2^(Fo^2^)+(0.0277P)^2^+12.7564P] where P=(Fo^2^+2Fc^2^)/3'
_refine_ls_weighting_scheme calc
_refine_ls_wR_factor_gt 0.0514
_refine_ls_wR_factor_ref 0.0524
_reflns_Friedel_coverage 0.000
_reflns_number_gt 3531
_reflns_number_total 3773
_reflns_threshold_expression 'I > 2\s(I)'
_cod_data_source_file c6dt04458a2.cif
_cod_data_source_block W
_cod_depositor_comments 'Adding full bibliography for 7041646--7041647.cif.'
_cod_original_formula_sum 'C40 H49 N9 O7.50 W2'
_cod_database_code 7041647
_shelx_shelxl_version_number 2014/7
_shelx_space_group_comment
;
The symmetry employed for this shelxl refinement is uniquely defined
by the following loop, which should always be used as a source of
symmetry information in preference to the above space-group names.
They are only intended as comments.
;
_shelx_estimated_absorpt_t_min 0.428
_shelx_estimated_absorpt_t_max 0.576
_platon_squeeze_void_probe_radius 1.20

loop_
_space_group_symop_operation_xyz
'x, y, z'
'-x, y, -z+1/2'
'x+1/2, y+1/2, z'
'-x+1/2, y+1/2, -z+1/2'
'-x, -y, -z'
'x, -y, z-1/2'
'-x+1/2, -y+1/2, -z'
'x+1/2, -y+1/2, z-1/2'

loop_
_atom_site_label
_atom_site_type_symbol
_atom_site_fract_x
_atom_site_fract_y
_atom_site_fract_z
_atom_site_U_iso_or_equiv
_atom_site_adp_type
_atom_site_occupancy
_atom_site_site_symmetry_order
_atom_site_calc_flag
_atom_site_refinement_flags_posn
_atom_site_refinement_flags_adp
_atom_site_refinement_flags_occupancy
C1 C 0.1708(2) -0.0171(2) 0.17023(16) 0.0159(7) Uani 1 1 d . . .
C2 C 0.2132(2) 0.1075(2) 0.26359(18) 0.0169(7) Uani 1 1 d . . .
C3 C 0.2614(2) 0.1257(2) 0.13557(18) 0.0181(7) Uani 1 1 d . . .
C4 C -0.0113(2) 0.0444(2) 0.19374(16) 0.0152(7) Uani 1 1 d . . .
C5 C -0.0082(2) 0.1356(2) 0.21341(17) 0.0148(7) Uani 1 1 d . . .
C6 C -0.0499(2) 0.0026(2) 0.12798(16) 0.0182(7) Uani 1 1 d . . .
H6A H -0.0181 -0.0559 0.1234 0.022 Uiso 1 1 calc R U .
H6B H -0.1177 -0.0095 0.1264 0.022 Uiso 1 1 calc R U .
C7 C -0.0984(3) 0.0807(3) 0.01726(18) 0.0232(8) Uani 1 1 d . . .
C8 C -0.1926(3) 0.0385(3) 0.0027(2) 0.0310(9) Uani 1 1 d . . .
H8A H -0.1859 -0.0273 -0.0007 0.046 Uiso 1 1 calc R U .
H8B H -0.2260 0.0622 -0.0395 0.046 Uiso 1 1 calc R U .
H8C H -0.2282 0.0526 0.0388 0.046 Uiso 1 1 calc R U .
C9 C -0.0556(3) 0.1446(3) -0.01716(18) 0.0244(8) Uani 1 1 d . . .
H9 H -0.0810 0.1720 -0.0584 0.029 Uiso 1 1 calc R U .
C10 C 0.0326(2) 0.1615(2) 0.02047(17) 0.0209(7) Uani 1 1 d . . .
C11 C 0.1067(3) 0.2260(3) 0.00646(19) 0.0288(9) Uani 1 1 d . . .
H11A H 0.1034 0.2814 0.0326 0.043 Uiso 1 1 calc R U .
H11B H 0.0968 0.2409 -0.0412 0.043 Uiso 1 1 calc R U .
H11C H 0.1686 0.1980 0.0188 0.043 Uiso 1 1 calc R U .
C12 C -0.0506(2) 0.2154(2) 0.17337(17) 0.0167(7) Uani 1 1 d . . .
H12A H -0.0780 0.1951 0.1280 0.020 Uiso 1 1 calc R U .
H12B H -0.1017 0.2413 0.1948 0.020 Uiso 1 1 calc R U .
C13 C 0.0090(3) 0.3755(2) 0.1612(2) 0.0304(9) Uani 1 1 d . . .
C14 C -0.0848(3) 0.4191(3) 0.1563(3) 0.0457(13) Uani 1 1 d . . .
H14A H -0.1293 0.3883 0.1222 0.069 Uiso 1 1 calc R U .
H14B H -0.0800 0.4829 0.1442 0.069 Uiso 1 1 calc R U .
H14C H -0.1070 0.4148 0.1995 0.069 Uiso 1 1 calc R U .
C15 C 0.0976(3) 0.4109(3) 0.1606(2) 0.0317(10) Uani 1 1 d . . .
H15 H 0.1130 0.4729 0.1563 0.038 Uiso 1 1 calc R U .
C16 C 0.1597(2) 0.3381(2) 0.16769(17) 0.0208(7) Uani 1 1 d . . .
C17 C 0.2632(3) 0.3395(2) 0.1705(2) 0.0247(8) Uani 1 1 d . . .
H17A H 0.2919 0.2937 0.2023 0.037 Uiso 1 1 calc R U .
H17B H 0.2874 0.3995 0.1849 0.037 Uiso 1 1 calc R U .
H17C H 0.2787 0.3263 0.1262 0.037 Uiso 1 1 calc R U .
C18 C -0.0260(3) -0.2527(2) 0.30224(19) 0.0259(8) Uani 1 1 d . . .
H18A H -0.0863 -0.2323 0.3146 0.031 Uiso 1 1 calc R U .
H18B H 0.0227 -0.2505 0.3424 0.031 Uiso 1 1 calc R U .
C19 C -0.0351(3) -0.3474(2) 0.27399(19) 0.0256(8) Uani 1 1 d . . .
H19A H -0.0994 -0.3590 0.2505 0.031 Uiso 1 1 calc R U .
H19B H -0.0189 -0.3933 0.3094 0.031 Uiso 1 1 calc R U .
N1 N 0.0000 -0.0084(3) 0.2500 0.0169(8) Uani 1 2 d S T P
H1N H 0.0000 -0.065(4) 0.2500 0.020 Uiso 1 2 d S U P
N2 N -0.03669(19) 0.06154(19) 0.07280(14) 0.0174(6) Uani 1 1 d . . .
N3 N 0.0441(2) 0.11129(17) 0.07645(15) 0.0173(6) Uani 1 1 d . . .
N4 N 0.02005(19) 0.28511(19) 0.16852(15) 0.0179(6) Uani 1 1 d . . .
N5 N 0.11195(19) 0.25997(18) 0.17183(14) 0.0165(6) Uani 1 1 d . . .
O1 O 0.18774(18) -0.09527(16) 0.16936(13) 0.0229(6) Uani 1 1 d . . .
O2 O 0.24945(18) 0.10006(17) 0.31923(13) 0.0262(6) Uani 1 1 d . . .
O3 O 0.33056(17) 0.13112(17) 0.11261(13) 0.0233(6) Uani 1 1 d . . .
O4 O 0.0000 -0.1966(2) 0.2500 0.0283(8) Uani 1 2 d S T P
W W 0.14551(2) 0.11144(2) 0.17259(2) 0.01334(6) Uani 1 1 d . . .

loop_
_atom_site_aniso_label
_atom_site_aniso_U_11
_atom_site_aniso_U_22
_atom_site_aniso_U_33
_atom_site_aniso_U_23
_atom_site_aniso_U_13
_atom_site_aniso_U_12
C1 0.0120(15) 0.0240(19) 0.0119(16) 0.0019(13) 0.0022(13) -0.0037(14)
C2 0.0141(17) 0.0170(17) 0.020(2) -0.0007(14) 0.0048(15) -0.0002(13)
C3 0.0185(19) 0.0148(16) 0.0208(19) 0.0008(14) 0.0022(15) 0.0012(13)
C4 0.0107(15) 0.0193(16) 0.0168(17) -0.0011(14) 0.0058(13) -0.0001(13)
C5 0.0107(16) 0.0156(15) 0.0186(18) 0.0013(13) 0.0040(13) 0.0001(12)
C6 0.0171(17) 0.0204(17) 0.0173(18) 0.0003(14) 0.0034(14) -0.0046(13)
C7 0.0216(18) 0.0299(19) 0.0179(18) -0.0055(15) 0.0031(15) -0.0021(15)
C8 0.022(2) 0.045(2) 0.025(2) -0.0036(18) 0.0004(16) -0.0053(17)
C9 0.0242(19) 0.033(2) 0.0152(18) 0.0015(15) 0.0001(15) 0.0014(16)
C10 0.0247(19) 0.0248(18) 0.0144(17) 0.0003(15) 0.0065(14) 0.0001(15)
C11 0.033(2) 0.035(2) 0.0190(19) 0.0066(17) 0.0054(16) -0.0057(17)
C12 0.0138(16) 0.0160(16) 0.0204(18) 0.0015(14) 0.0032(14) -0.0010(13)
C13 0.021(2) 0.0192(18) 0.051(3) 0.0054(18) 0.0056(18) 0.0027(15)
C14 0.023(2) 0.020(2) 0.094(4) 0.011(2) 0.009(2) 0.0037(17)
C15 0.023(2) 0.0147(17) 0.057(3) 0.0077(18) 0.0066(19) -0.0003(15)
C16 0.0212(18) 0.0166(17) 0.0248(19) 0.0008(14) 0.0048(15) -0.0027(14)
C17 0.0236(19) 0.0171(17) 0.034(2) -0.0026(16) 0.0069(16) -0.0026(15)
C18 0.028(2) 0.0279(19) 0.023(2) 0.0016(16) 0.0088(16) 0.0084(16)
C19 0.0228(19) 0.0240(19) 0.030(2) 0.0076(16) 0.0037(16) 0.0016(15)
N1 0.020(2) 0.0126(19) 0.019(2) 0.000 0.0040(17) 0.000
N2 0.0139(14) 0.0221(15) 0.0167(15) -0.0014(12) 0.0038(11) -0.0030(11)
N3 0.0164(15) 0.0175(14) 0.0190(16) -0.0013(12) 0.0060(12) -0.0021(11)
N4 0.0118(14) 0.0154(14) 0.0266(16) 0.0031(12) 0.0031(12) -0.0004(11)
N5 0.0103(13) 0.0177(14) 0.0217(16) 0.0025(12) 0.0030(11) 0.0017(11)
O1 0.0216(14) 0.0170(13) 0.0298(15) 0.0006(10) 0.0031(11) 0.0014(10)
O2 0.0232(14) 0.0337(15) 0.0206(15) 0.0002(11) -0.0003(12) 0.0040(11)
O3 0.0180(13) 0.0241(12) 0.0299(15) 0.0044(11) 0.0108(12) 0.0004(10)
O4 0.044(2) 0.0120(16) 0.031(2) 0.000 0.0112(18) 0.000
W 0.01174(9) 0.01319(8) 0.01528(9) 0.00097(5) 0.00267(6) -0.00037(5)

loop_
_atom_type_symbol
_atom_type_description
_atom_type_scat_dispersion_real
_atom_type_scat_dispersion_imag
_atom_type_scat_source
C C 0.0033 0.0016 'International Tables Vol C Tables 4.2.6.8 and 6.1.1.4'
H H 0.0000 0.0000 'International Tables Vol C Tables 4.2.6.8 and 6.1.1.4'
N N 0.0061 0.0033 'International Tables Vol C Tables 4.2.6.8 and 6.1.1.4'
O O 0.0106 0.0060 'International Tables Vol C Tables 4.2.6.8 and 6.1.1.4'
W W -0.8490 6.8722 'International Tables Vol C Tables 4.2.6.8 and 6.1.1.4'

loop_
_geom_angle_atom_site_label_1
_geom_angle_atom_site_label_2
_geom_angle_atom_site_label_3
_geom_angle
_geom_angle_site_symmetry_1
_geom_angle_site_symmetry_3
O1 C1 W 178.9(3) . .
O2 C2 W 175.0(3) . .
O3 C3 W 177.6(3) . .
N1 C4 C5 108.4(3) . .
N1 C4 C6 119.1(3) . .
C5 C4 C6 129.8(3) . .
N1 C4 W 111.45(17) . .
C5 C4 W 71.78(18) . .
C6 C4 W 103.0(2) . .
C4 C5 C5 106.31(19) . 2
C4 C5 C12 127.3(3) . .
C5 C5 C12 122.2(2) 2 .
C4 C5 W 76.15(18) . .
C5 C5 W 108.9(3) 2 .
C12 C5 W 103.8(2) . .
N2 C6 C4 111.4(3) . .
N2 C6 H6A 109.4 . .
C4 C6 H6A 109.4 . .
N2 C6 H6B 109.4 . .
C4 C6 H6B 109.4 . .
H6A C6 H6B 108.0 . .
N2 C7 C9 106.1(3) . .
N2 C7 C8 122.8(3) . .
C9 C7 C8 131.1(4) . .
C7 C8 H8A 109.5 . .
C7 C8 H8B 109.5 . .
H8A C8 H8B 109.5 . .
C7 C8 H8C 109.5 . .
H8A C8 H8C 109.5 . .
H8B C8 H8C 109.5 . .
C7 C9 C10 106.6(3) . .
C7 C9 H9 126.7 . .
C10 C9 H9 126.7 . .
N3 C10 C9 110.2(3) . .
N3 C10 C11 121.0(3) . .
C9 C10 C11 128.8(3) . .
C10 C11 H11A 109.5 . .
C10 C11 H11B 109.5 . .
H11A C11 H11B 109.5 . .
C10 C11 H11C 109.5 . .
H11A C11 H11C 109.5 . .
H11B C11 H11C 109.5 . .
N4 C12 C5 111.0(3) . .
N4 C12 H12A 109.4 . .
C5 C12 H12A 109.4 . .
N4 C12 H12B 109.4 . .
C5 C12 H12B 109.4 . .
H12A C12 H12B 108.0 . .
N4 C13 C15 106.4(3) . .
N4 C13 C14 121.7(3) . .
C15 C13 C14 131.9(3) . .
C13 C14 H14A 109.5 . .
C13 C14 H14B 109.5 . .
H14A C14 H14B 109.5 . .
C13 C14 H14C 109.5 . .
H14A C14 H14C 109.5 . .
H14B C14 H14C 109.5 . .
C13 C15 C16 106.8(3) . .
C13 C15 H15 126.6 . .
C16 C15 H15 126.6 . .
N5 C16 C15 109.8(3) . .
N5 C16 C17 121.9(3) . .
C15 C16 C17 128.3(3) . .
C16 C17 H17A 109.5 . .
C16 C17 H17B 109.5 . .
H17A C17 H17B 109.5 . .
C16 C17 H17C 109.5 . .
H17A C17 H17C 109.5 . .
H17B C17 H17C 109.5 . .
O4 C18 C19 105.7(3) . .
O4 C18 H18A 110.6 . .
C19 C18 H18A 110.6 . .
O4 C18 H18B 110.6 . .
C19 C18 H18B 110.6 . .
H18A C18 H18B 108.7 . .
C18 C19 C19 102.6(2) . 2
C18 C19 H19A 111.3 . .
C19 C19 H19A 111.3 2 .
C18 C19 H19B 111.3 . .
C19 C19 H19B 111.3 2 .
H19A C19 H19B 109.2 . .
C4 N1 C4 110.6(4) 2 .
C4 N1 H1N 124.7(2) 2 .
C4 N1 H1N 124.7(2) . .
C7 N2 N3 112.1(3) . .
C7 N2 C6 128.2(3) . .
N3 N2 C6 119.5(3) . .
C10 N3 N2 105.0(3) . .
C10 N3 W 135.3(2) . .
N2 N3 W 118.7(2) . .
C13 N4 N5 111.7(3) . .
C13 N4 C12 129.2(3) . .
N5 N4 C12 119.1(3) . .
C16 N5 N4 105.3(3) . .
C16 N5 W 136.2(2) . .
N4 N5 W 118.1(2) . .
C18 O4 C18 109.7(4) . 2
C1 W C3 85.39(13) . .
C1 W C2 85.72(13) . .
C3 W C2 92.02(14) . .
C1 W N5 177.80(12) . .
C3 W N5 95.11(12) . .
C2 W N5 96.40(12) . .
C1 W N3 94.44(11) . .
C3 W N3 98.44(13) . .
C2 W N3 169.52(12) . .
N5 W N3 83.37(10) . .
C1 W C5 109.12(12) . .
C3 W C5 165.25(12) . .
C2 W C5 91.69(13) . .
N5 W C5 70.29(10) . .
N3 W C5 78.34(11) . .
C1 W C4 78.50(12) . .
C3 W C4 159.74(12) . .
C2 W C4 98.88(12) . .
N5 W C4 100.55(10) . .
N3 W C4 70.95(10) . .
C5 W C4 32.07(10) . .

loop_
_geom_bond_atom_site_label_1
_geom_bond_atom_site_label_2
_geom_bond_distance
_geom_bond_site_symmetry_2
C1 O1 1.181(4) .
C1 W 1.936(3) .
C2 O2 1.173(4) .
C2 W 1.950(4) .
C3 O3 1.169(4) .
C3 W 1.949(4) .
C4 N1 1.372(4) .
C4 C5 1.404(5) .
C4 C6 1.497(5) .
C4 W 2.567(3) .
C5 C5 1.467(7) 2
C5 C12 1.507(5) .
C5 W 2.511(3) .
C6 N2 1.454(4) .
C6 H6A 0.9900 .
C6 H6B 0.9900 .
C7 N2 1.352(5) .
C7 C9 1.377(5) .
C7 C8 1.484(5) .
C8 H8A 0.9800 .
C8 H8B 0.9800 .
C8 H8C 0.9800 .
C9 C10 1.400(5) .
C9 H9 0.9500 .
C10 N3 1.345(4) .
C10 C11 1.493(5) .
C11 H11A 0.9800 .
C11 H11B 0.9800 .
C11 H11C 0.9800 .
C12 N4 1.462(4) .
C12 H12A 0.9900 .
C12 H12B 0.9900 .
C13 N4 1.350(4) .
C13 C15 1.382(6) .
C13 C14 1.489(5) .
C14 H14A 0.9800 .
C14 H14B 0.9800 .
C14 H14C 0.9800 .
C15 C16 1.394(5) .
C15 H15 0.9500 .
C16 N5 1.353(4) .
C16 C17 1.486(5) .
C17 H17A 0.9800 .
C17 H17B 0.9800 .
C17 H17C 0.9800 .
C18 O4 1.442(4) .
C18 C19 1.509(5) .
C18 H18A 0.9900 .
C18 H18B 0.9900 .
C19 C19 1.511(7) 2
C19 H19A 0.9900 .
C19 H19B 0.9900 .
N1 C4 1.372(4) 2
N1 H1N 0.83(6) .
N2 N3 1.371(4) .
N3 W 2.248(3) .
N4 N5 1.369(4) .
N5 W 2.247(3) .
O4 C18 1.442(4) 2

loop_
_geom_hbond_atom_site_label_D
_geom_hbond_atom_site_label_H
_geom_hbond_atom_site_label_A
_geom_hbond_distance_DH
_geom_hbond_distance_HA
_geom_hbond_distance_DA
_geom_hbond_angle_DHA
N1 H1N O4 0.83(6) 1.95(6) 2.779(5) 180.000(0)

loop_
_geom_torsion_atom_site_label_1
_geom_torsion_atom_site_label_2
_geom_torsion_atom_site_label_3
_geom_torsion_atom_site_label_4
_geom_torsion
_geom_torsion_site_symmetry_1
_geom_torsion_site_symmetry_4
N1 C4 C5 C5 1.2(4) . 2
C6 C4 C5 C5 162.1(3) . 2
W C4 C5 C5 -106.0(3) . 2
N1 C4 C5 C12 -155.8(3) . .
C6 C4 C5 C12 5.0(6) . .
W C4 C5 C12 97.0(3) . .
N1 C4 C5 W 107.2(2) . .
C6 C4 C5 W -91.9(3) . .
N1 C4 C6 N2 -166.6(2) . .
C5 C4 C6 N2 34.3(5) . .
W C4 C6 N2 -42.7(3) . .
N2 C7 C9 C10 0.0(4) . .
C8 C7 C9 C10 178.3(4) . .
C7 C9 C10 N3 -0.8(4) . .
C7 C9 C10 C11 -178.9(4) . .
C4 C5 C12 N4 -125.5(3) . .
C5 C5 C12 N4 80.8(4) 2 .
W C5 C12 N4 -42.5(3) . .
N4 C13 C15 C16 0.1(5) . .
C14 C13 C15 C16 179.2(5) . .
C13 C15 C16 N5 0.6(5) . .
C13 C15 C16 C17 -179.6(4) . .
O4 C18 C19 C19 30.3(4) . 2
C5 C4 N1 C4 -0.50(16) . 2
C6 C4 N1 C4 -163.7(3) . 2
W C4 N1 C4 76.59(15) . 2
C9 C7 N2 N3 0.8(4) . .
C8 C7 N2 N3 -177.7(3) . .
C9 C7 N2 C6 175.7(3) . .
C8 C7 N2 C6 -2.8(6) . .
C4 C6 N2 C7 -137.1(3) . .
C4 C6 N2 N3 37.4(4) . .
C9 C10 N3 N2 1.3(4) . .
C11 C10 N3 N2 179.6(3) . .
C9 C10 N3 W -166.1(3) . .
C11 C10 N3 W 12.2(5) . .
C7 N2 N3 C10 -1.3(4) . .
C6 N2 N3 C10 -176.7(3) . .
C7 N2 N3 W 168.6(2) . .
C6 N2 N3 W -6.8(4) . .
C15 C13 N4 N5 -0.8(5) . .
C14 C13 N4 N5 179.9(4) . .
C15 C13 N4 C12 178.8(4) . .
C14 C13 N4 C12 -0.4(7) . .
C5 C12 N4 C13 -151.8(4) . .
C5 C12 N4 N5 27.8(4) . .
C15 C16 N5 N4 -1.1(4) . .
C17 C16 N5 N4 179.1(3) . .
C15 C16 N5 W 172.0(3) . .
C17 C16 N5 W -7.9(5) . .
C13 N4 N5 C16 1.2(4) . .
C12 N4 N5 C16 -178.5(3) . .
C13 N4 N5 W -173.4(3) . .
C12 N4 N5 W 7.0(4) . .
C19 C18 O4 C18 -11.78(17) . 2

loop_
_platon_squeeze_void_nr
_platon_squeeze_void_average_x
_platon_squeeze_void_average_y
_platon_squeeze_void_average_z
_platon_squeeze_void_volume
_platon_squeeze_void_count_electrons
_platon_squeeze_void_content
1 0.066 0.434 0.500 310 29 ' '
2 -0.089 0.411 1.000 310 29 ' '
